data_1544140
loop_
_publ_author_name
'Milshtein, Jarrod D.'
'Kaur, Aman Preet'
'Casselman, Matthew D.'
'Kowalski, Jeffrey A.'
'Modekrutti, Subrahmanyam'
'Zhang, Peter L.'
'Harsha Attanayake, N.'
'Elliott, Corrine F.'
'Parkin, Sean R.'
'Risko, Chad'
'Brushett, Fikile R.'
'Odom, Susan A.'

_publ_section_title
;
 High current density, long duration cycling of soluble organic active
 species for non-aqueous redox flow batteries
;
_journal_issue 11
_journal_name_full 'Energy Environ. Sci.'
_journal_page_first 3531
_journal_paper_doi 10.1039/C6EE02027E
_journal_volume 9
_journal_year 2016
_chemical_formula_moiety 'C15 H15 N O S, B F4'
_chemical_formula_sum 'C15 H15 B F4 N O S'
_chemical_formula_weight 344.15
_space_group_crystal_system monoclinic
_space_group_IT_number 14
_space_group_name_Hall '-P 2ybc'
_space_group_name_H-M_alt 'P 1 21/c 1'
_symmetry_space_group_name_Hall '-P 2ybc'
_symmetry_space_group_name_H-M 'P 1 21/c 1'
_atom_sites_solution_hydrogens mixed
_atom_sites_solution_primary direct
_atom_sites_solution_secondary difmap
_audit_creation_method 'SHELXL-2014/7 and CIFFIX'
_audit_update_record
;
2016-07-11 deposited with the CCDC.
2016-09-15 downloaded from the CCDC.
;
_cell_angle_alpha 90
_cell_angle_beta 90.004(2)
_cell_angle_gamma 90
_cell_formula_units_Z 4
_cell_length_a 6.8493(2)
_cell_length_b 10.8341(3)
_cell_length_c 19.2816(4)
_cell_measurement_reflns_used 3982
_cell_measurement_temperature 90.0(2)
_cell_measurement_theta_max 68.00
_cell_measurement_theta_min 4.59
_cell_volume 1430.81(6)
_computing_cell_refinement '<i>APEX2</i> (Bruker-AXS, 2006)'
_computing_data_collection '<i>APEX2</i> (Bruker-AXS, 2006)'
_computing_data_reduction '<i>APEX2</i> (Bruker-AXS, 2006)'
_computing_molecular_graphics '<i>XP in SHELXTL</i> (Sheldrick, 2008)'
_computing_publication_material '<i>SHELX</i> (Sheldrick, 2008) and <i>CIFFIX</i> (Parkin, 2013)'
_computing_structure_refinement '<i>SHELXL-2014/7</i> (Sheldrick, 2015b)'
_computing_structure_solution '<i>SHELXT</i> (Sheldrick, 2015a)'
_diffrn_ambient_temperature 90.0(2)
_diffrn_detector_area_resol_mean 5.6
_diffrn_measured_fraction_theta_full 0.990
_diffrn_measured_fraction_theta_max 0.987
_diffrn_measurement_device_type 'Bruker X8 Proteum diffractometer'
_diffrn_measurement_method '\f and \w scans'
_diffrn_radiation_type CuK\a
_diffrn_radiation_wavelength 1.54178
_diffrn_reflns_av_R_equivalents 0.0817
_diffrn_reflns_av_unetI/netI 0.0558
_diffrn_reflns_Laue_measured_fraction_full 0.990
_diffrn_reflns_Laue_measured_fraction_max 0.987
_diffrn_reflns_limit_h_max 3
_diffrn_reflns_limit_h_min -8
_diffrn_reflns_limit_k_max 13
_diffrn_reflns_limit_k_min -12
_diffrn_reflns_limit_l_max 23
_diffrn_reflns_limit_l_min -23
_diffrn_reflns_number 18466
_diffrn_reflns_point_group_measured_fraction_full 0.990
_diffrn_reflns_point_group_measured_fraction_max 0.987
_diffrn_reflns_theta_full 67.679
_diffrn_reflns_theta_max 68.215
_diffrn_reflns_theta_min 2.291
_diffrn_source 'fine-focus rotating anode'
_exptl_absorpt_coefficient_mu 2.471
_exptl_absorpt_correction_T_max 0.889
_exptl_absorpt_correction_T_min 0.586
_exptl_absorpt_correction_type multi-scan
_exptl_absorpt_process_details '<i>SADABS</i> (Krause et al., 2015)'
_exptl_crystal_colour green
_exptl_crystal_density_diffrn 1.598
_exptl_crystal_description rod
_exptl_crystal_F_000 708
_exptl_crystal_size_max 0.240
_exptl_crystal_size_mid 0.060
_exptl_crystal_size_min 0.050
_refine_diff_density_max 0.375
_refine_diff_density_min -0.312
_refine_diff_density_rms 0.068
_refine_ls_extinction_method none
_refine_ls_goodness_of_fit_ref 1.026
_refine_ls_hydrogen_treatment mixed
_refine_ls_matrix_type full
_refine_ls_number_parameters 222
_refine_ls_number_reflns 2571
_refine_ls_number_restraints 0
_refine_ls_restrained_S_all 1.026
_refine_ls_R_factor_all 0.0602
_refine_ls_R_factor_gt 0.0487
_refine_ls_shift/su_max 0.000
_refine_ls_shift/su_mean 0.000
_refine_ls_structure_factor_coef Fsqd
_refine_ls_weighting_details 'w=1/[\s^2^(Fo^2^)+(0.0843P)^2^] where P=(Fo^2^+2Fc^2^)/3'
_refine_ls_weighting_scheme calc
_refine_ls_wR_factor_gt 0.1226
_refine_ls_wR_factor_ref 0.1313
_reflns_Friedel_coverage 0.000
_reflns_number_gt 2177
_reflns_number_total 2571
_reflns_threshold_expression 'I > 2\s(I)'
_cod_data_source_file c6ee02027e2.cif
_cod_data_source_block x16014
_cod_depositor_comments 'Adding full bibliography for 1544139--1544142.cif.'
_cod_database_code 1544140
_shelx_shelxl_version_number 2014/7
_shelx_space_group_comment
; 
The symmetry employed for this shelxl refinement is uniquely defined 
by the following loop, which should always be used as a source of 
symmetry information in preference to the above space-group names. 
They are only intended as comments. 
;
_shelx_estimated_absorpt_t_min 0.589
_shelx_estimated_absorpt_t_max 0.886
_exptl_absorpt_special_details
; 
In addition to absorption, multi-scan techniques also correct other slowly 
varying changes in scale factor over reciprocal space, such as those caused 
by x-ray beam inhomogeneity, goniometer imperfection, crystal decomposition, 
crystal longer than the x-ray beam cross section, absorption by the crystal 
mount etc.  These account, by and large, for much of the difference between 
estimated values of Tmin and Tmax and the _exptl_absorpt_correction_ values. 
;

loop_
_space_group_symop_operation_xyz
'x, y, z'
'-x, y+1/2, -z+1/2'
'-x, -y, -z'
'x, -y-1/2, z-1/2'

loop_
_atom_site_label
_atom_site_type_symbol
_atom_site_fract_x
_atom_site_fract_y
_atom_site_fract_z
_atom_site_U_iso_or_equiv
_atom_site_adp_type
_atom_site_occupancy
_atom_site_site_symmetry_order
_atom_site_calc_flag
_atom_site_refinement_flags_posn
_atom_site_refinement_flags_adp
N1 N 0.7718(4) 0.6327(2) 0.44375(13) 0.0204(5) Uani 1 1 d . .
S1 S 0.72159(12) 0.49343(7) 0.58462(4) 0.0235(2) Uani 1 1 d . .
O1 O 0.4924(3) 0.7782(2) 0.36314(12) 0.0276(5) Uani 1 1 d . .
C1 C 0.7788(5) 0.5044(3) 0.44216(17) 0.0213(6) Uani 1 1 d . .
C2 C 0.8160(5) 0.4399(3) 0.38000(17) 0.0242(7) Uani 1 1 d . .
H2A H 0.828(6) 0.480(4) 0.337(2) 0.029 Uiso 1 1 d . U
C3 C 0.8328(5) 0.3137(3) 0.37868(17) 0.0261(7) Uani 1 1 d . .
H3A H 0.8600 0.2732 0.3361 0.031 Uiso 1 1 calc R U
C4 C 0.8103(4) 0.2439(3) 0.43924(17) 0.0254(7) Uani 1 1 d . .
H4A H 0.8228 0.1566 0.4379 0.030 Uiso 1 1 calc R U
C5 C 0.7698(5) 0.3031(3) 0.50050(17) 0.0248(7) Uani 1 1 d . .
H5A H 0.7508 0.2561 0.5415 0.030 Uiso 1 1 calc R U
C6 C 0.7563(4) 0.4323(3) 0.50319(16) 0.0217(6) Uani 1 1 d . .
C7 C 0.7057(4) 0.6496(3) 0.56863(15) 0.0227(6) Uani 1 1 d . .
C8 C 0.6685(5) 0.7223(3) 0.62711(16) 0.0254(7) Uani 1 1 d . .
H8A H 0.6566 0.6842 0.6713 0.030 Uiso 1 1 calc R U
C9 C 0.6490(5) 0.8474(3) 0.62144(18) 0.0291(7) Uani 1 1 d . .
H9A H 0.6242 0.8964 0.6613 0.035 Uiso 1 1 calc R U
C10 C 0.6662(5) 0.9025(3) 0.55597(18) 0.0266(7) Uani 1 1 d . .
H10A H 0.6505 0.9893 0.5516 0.032 Uiso 1 1 calc R U
C11 C 0.7055(5) 0.8329(3) 0.49780(17) 0.0244(6) Uani 1 1 d . .
H11A H 0.712(5) 0.879(3) 0.454(2) 0.029 Uiso 1 1 d . U
C12 C 0.7274(4) 0.7033(3) 0.50263(15) 0.0209(6) Uani 1 1 d . .
C13 C 0.8146(5) 0.6979(3) 0.37761(16) 0.0234(7) Uani 1 1 d . .
H13A H 0.914(6) 0.654(4) 0.356(2) 0.028 Uiso 1 1 d . U
H13B H 0.857(5) 0.780(4) 0.389(2) 0.028 Uiso 1 1 d . U
C14 C 0.6399(5) 0.7074(3) 0.33013(16) 0.0268(7) Uani 1 1 d . .
H14A H 0.6784 0.7473 0.2860 0.032 Uiso 1 1 calc R U
H14B H 0.5896 0.6239 0.3195 0.032 Uiso 1 1 calc R U
C15 C 0.3409(5) 0.8110(3) 0.31649(18) 0.0288(7) Uani 1 1 d . .
H15A H 0.2415 0.8590 0.3412 0.043 Uiso 1 1 calc R U
H15B H 0.2815 0.7360 0.2975 0.043 Uiso 1 1 calc R U
H15C H 0.3950 0.8606 0.2786 0.043 Uiso 1 1 calc R U
B1 B -0.1246(6) 0.9999(4) 0.2847(2) 0.0272(8) Uani 1 1 d . .
F1 F -0.0553(3) 0.89005(18) 0.25697(11) 0.0322(5) Uani 1 1 d . .
F2 F -0.0063(3) 1.09651(19) 0.26225(11) 0.0345(5) Uani 1 1 d . .
F3 F -0.1212(4) 0.99273(19) 0.35632(11) 0.0431(6) Uani 1 1 d . .
F4 F -0.3149(3) 1.0171(2) 0.26102(14) 0.0473(6) Uani 1 1 d . .

loop_
_atom_site_aniso_label
_atom_site_aniso_U_11
_atom_site_aniso_U_22
_atom_site_aniso_U_33
_atom_site_aniso_U_23
_atom_site_aniso_U_13
_atom_site_aniso_U_12
N1 0.0198(13) 0.0206(13) 0.0208(12) -0.0012(10) 0.0017(10) -0.0003(10)
S1 0.0281(4) 0.0225(4) 0.0199(4) 0.0004(3) 0.0011(3) 0.0019(3)
O1 0.0259(12) 0.0333(13) 0.0237(11) -0.0015(10) 0.0009(9) 0.0012(10)
C1 0.0193(16) 0.0172(16) 0.0273(15) -0.0018(11) 0.0013(12) -0.0024(11)
C2 0.0237(17) 0.0251(18) 0.0238(16) -0.0003(13) 0.0033(12) -0.0008(12)
C3 0.0246(17) 0.0266(18) 0.0272(17) -0.0068(13) 0.0053(13) -0.0012(13)
C4 0.0212(16) 0.0208(16) 0.0342(17) -0.0038(13) 0.0021(13) -0.0007(13)
C5 0.0243(17) 0.0218(17) 0.0283(16) 0.0024(12) -0.0004(12) -0.0024(12)
C6 0.0192(16) 0.0204(16) 0.0255(15) -0.0021(12) 0.0008(12) -0.0002(11)
C7 0.0216(16) 0.0234(16) 0.0230(15) -0.0014(12) -0.0005(12) 0.0010(13)
C8 0.0293(18) 0.0266(18) 0.0203(15) -0.0004(12) 0.0006(12) 0.0015(13)
C9 0.0327(18) 0.0283(19) 0.0263(17) -0.0067(13) -0.0004(13) 0.0039(14)
C10 0.0277(17) 0.0202(17) 0.0318(17) -0.0039(13) -0.0023(13) 0.0025(13)
C11 0.0226(16) 0.0241(16) 0.0266(16) 0.0014(12) 0.0002(12) 0.0001(13)
C12 0.0194(15) 0.0215(16) 0.0219(14) -0.0032(11) -0.0016(11) 0.0013(12)
C13 0.0286(18) 0.0202(17) 0.0213(15) 0.0001(11) 0.0067(13) -0.0027(13)
C14 0.0356(18) 0.0250(17) 0.0197(15) 0.0006(13) 0.0048(13) -0.0032(13)
C15 0.0321(19) 0.0253(18) 0.0291(17) 0.0023(13) -0.0057(13) 0.0004(13)
B1 0.032(2) 0.022(2) 0.0271(19) 0.0005(14) 0.0054(15) -0.0005(14)
F1 0.0382(11) 0.0231(10) 0.0355(11) -0.0045(8) 0.0081(8) 0.0013(8)
F2 0.0440(12) 0.0239(10) 0.0355(11) 0.0010(8) 0.0094(9) -0.0075(8)
F3 0.0775(17) 0.0270(12) 0.0250(11) -0.0017(8) 0.0107(10) -0.009(1)
F4 0.0305(13) 0.0460(14) 0.0654(17) 0.0171(11) 0.0043(10) 0.0069(10)

loop_
_atom_type_symbol
_atom_type_description
_atom_type_scat_dispersion_real
_atom_type_scat_dispersion_imag
_atom_type_scat_source
C C 0.0181 0.0091 'International Tables Vol C Tables 4.2.6.8 and 6.1.1.4'
H H 0.0000 0.0000 'International Tables Vol C Tables 4.2.6.8 and 6.1.1.4'
B B 0.0090 0.0039 'International Tables Vol C Tables 4.2.6.8 and 6.1.1.4'
N N 0.0311 0.0180 'International Tables Vol C Tables 4.2.6.8 and 6.1.1.4'
O O 0.0492 0.0322 'International Tables Vol C Tables 4.2.6.8 and 6.1.1.4'
F F 0.0727 0.0534 'International Tables Vol C Tables 4.2.6.8 and 6.1.1.4'
S S 0.3331 0.5567 'International Tables Vol C Tables 4.2.6.8 and 6.1.1.4'

loop_
_geom_angle_atom_site_label_1
_geom_angle_atom_site_label_2
_geom_angle_atom_site_label_3
_geom_angle
C1 N1 C12 124.8(3)
C1 N1 C13 116.7(3)
C12 N1 C13 118.5(3)
C6 S1 C7 102.91(15)
C15 O1 C14 111.8(3)
N1 C1 C2 121.3(3)
N1 C1 C6 121.8(3)
C2 C1 C6 116.8(3)
C3 C2 C1 121.6(3)
C3 C2 H2A 116(2)
C1 C2 H2A 122(2)
C2 C3 C4 120.9(3)
C2 C3 H3A 119.5
C4 C3 H3A 119.5
C5 C4 C3 119.2(3)
C5 C4 H4A 120.4
C3 C4 H4A 120.4
C4 C5 C6 120.7(3)
C4 C5 H5A 119.6
C6 C5 H5A 119.6
C5 C6 C1 120.7(3)
C5 C6 S1 115.3(2)
C1 C6 S1 124.0(2)
C8 C7 C12 121.0(3)
C8 C7 S1 114.8(2)
C12 C7 S1 124.1(2)
C9 C8 C7 120.8(3)
C9 C8 H8A 119.6
C7 C8 H8A 119.6
C8 C9 C10 119.1(3)
C8 C9 H9A 120.4
C10 C9 H9A 120.4
C11 C10 C9 121.1(3)
C11 C10 H10A 119.4
C9 C10 H10A 119.4
C10 C11 C12 120.7(3)
C10 C11 H11A 115(2)
C12 C11 H11A 124(2)
N1 C12 C7 122.0(3)
N1 C12 C11 120.7(3)
C7 C12 C11 117.3(3)
N1 C13 C14 113.3(3)
N1 C13 H13A 107(2)
C14 C13 H13A 110(2)
N1 C13 H13B 108(2)
C14 C13 H13B 108(2)
H13A C13 H13B 111(3)
O1 C14 C13 109.2(3)
O1 C14 H14A 109.8
C13 C14 H14A 109.8
O1 C14 H14B 109.8
C13 C14 H14B 109.8
H14A C14 H14B 108.3
O1 C15 H15A 109.5
O1 C15 H15B 109.5
H15A C15 H15B 109.5
O1 C15 H15C 109.5
H15A C15 H15C 109.5
H15B C15 H15C 109.5
F3 B1 F1 109.3(3)
F3 B1 F2 110.0(3)
F1 B1 F2 109.0(3)
F3 B1 F4 110.5(3)
F1 B1 F4 108.0(3)
F2 B1 F4 110.0(3)

loop_
_geom_bond_atom_site_label_1
_geom_bond_atom_site_label_2
_geom_bond_distance
N1 C1 1.391(4)
N1 C12 1.403(4)
N1 C13 1.487(4)
S1 C6 1.721(3)
S1 C7 1.723(3)
O1 C15 1.419(4)
O1 C14 1.419(4)
C1 C2 1.411(4)
C1 C6 1.421(4)
C2 C3 1.372(5)
C2 H2A 0.93(4)
C3 C4 1.400(5)
C3 H3A 0.9500
C4 C5 1.372(5)
C4 H4A 0.9500
C5 C6 1.404(4)
C5 H5A 0.9500
C7 C8 1.399(4)
C7 C12 1.407(4)
C8 C9 1.366(5)
C8 H8A 0.9500
C9 C10 1.401(5)
C9 H9A 0.9500
C10 C11 1.378(5)
C10 H10A 0.9500
C11 C12 1.415(4)
C11 H11A 0.98(4)
C13 C14 1.510(5)
C13 H13A 0.93(4)
C13 H13B 0.96(4)
C14 H14A 0.9900
C14 H14B 0.9900
C15 H15A 0.9800
C15 H15B 0.9800
C15 H15C 0.9800
B1 F3 1.384(5)
B1 F1 1.388(4)
B1 F2 1.392(4)
B1 F4 1.393(5)

loop_
_geom_torsion_atom_site_label_1
_geom_torsion_atom_site_label_2
_geom_torsion_atom_site_label_3
_geom_torsion_atom_site_label_4
_geom_torsion
C12 N1 C1 C2 177.1(3)
C13 N1 C1 C2 -2.8(4)
C12 N1 C1 C6 -5.3(5)
C13 N1 C1 C6 174.8(3)
N1 C1 C2 C3 176.7(3)
C6 C1 C2 C3 -1.0(5)
C1 C2 C3 C4 1.0(5)
C2 C3 C4 C5 0.4(5)
C3 C4 C5 C6 -1.7(5)
C4 C5 C6 C1 1.8(5)
C4 C5 C6 S1 -175.7(2)
N1 C1 C6 C5 -178.1(3)
C2 C1 C6 C5 -0.4(4)
N1 C1 C6 S1 -0.8(4)
C2 C1 C6 S1 176.9(2)
C7 S1 C6 C5 -178.5(2)
C7 S1 C6 C1 4.1(3)
C6 S1 C7 C8 177.4(2)
C6 S1 C7 C12 -2.5(3)
C12 C7 C8 C9 1.1(5)
S1 C7 C8 C9 -178.8(3)
C7 C8 C9 C10 0.2(5)
C8 C9 C10 C11 -1.1(5)
C9 C10 C11 C12 0.7(5)
C1 N1 C12 C7 7.0(5)
C13 N1 C12 C7 -173.1(3)
C1 N1 C12 C11 -173.9(3)
C13 N1 C12 C11 6.0(4)
C8 C7 C12 N1 177.7(3)
S1 C7 C12 N1 -2.4(4)
C8 C7 C12 C11 -1.5(4)
S1 C7 C12 C11 178.5(2)
C10 C11 C12 N1 -178.6(3)
C10 C11 C12 C7 0.6(5)
C1 N1 C13 C14 83.3(3)
C12 N1 C13 C14 -96.6(3)
C15 O1 C14 C13 168.4(3)
N1 C13 C14 O1 62.7(4)
